data_7020276
loop_
_publ_author_name
'Bozic-Weber, Biljana'
'Chaurin, Valerie'
'Constable, Edwin C.'
'Housecroft, Catherine E.'
'Meuwly, Markus'
'Neuburger, Markus'
'Rudd, Jennifer A.'
'Sch\"onhofer, Ewald'
'Siegfried, Liselotte'

_publ_section_title
;
 Exploring copper(i)-based dye-sensitized solar cells: a complementary
 experimental and TD-DFT investigation.
;
_journal_issue 46
_journal_name_full 'Dalton transactions (Cambridge, England : 2003)'
_journal_page_first 14157
_journal_page_last 14169
_journal_paper_doi 10.1039/c2dt31159c
_journal_volume 41
_journal_year 2012
_chemical_formula_moiety 'C100 H76 Cu1 N8, F6 P'
_chemical_formula_sum 'C100 H76 Cu F6 N8 P'
_chemical_formula_weight 1598.28
_space_group_IT_number 85
_symmetry_cell_setting tetragonal
_symmetry_space_group_name_Hall '-P 4a'
_symmetry_space_group_name_H-M 'P 4/n :2'
_atom_sites_solution_hydrogens difmap
_atom_sites_solution_primary direct
_audit_creation_date 12-01-04
_audit_creation_method CRYSTALS_ver_14.23
_cell_angle_alpha 90
_cell_angle_beta 90
_cell_angle_gamma 90
_cell_formula_units_Z 2
_cell_length_a 15.1209(2)
_cell_length_b 15.1209(2)
_cell_length_c 18.2971(4)
_cell_measurement_reflns_used 8009
_cell_measurement_temperature 123
_cell_measurement_theta_max 32
_cell_measurement_theta_min 4
_cell_volume 4183.48(12)
_computing_cell_refinement 'Apex2 (Bruker AXS, 2006)'
_computing_data_collection 'Apex2 (Bruker AXS, 2006)'
_computing_data_reduction 'Apex2 (Bruker AXS, 2006)'
_computing_molecular_graphics 'CAMERON (Watkin et al., 1996)'
_computing_publication_material 'CRYSTALS (Betteridge et al., 2003)'
_computing_structure_refinement 'CRYSTALS (Betteridge et al., 2003)'
_computing_structure_solution 'SIR92 (Altomare et al., 1994)'
_diffrn_ambient_temperature 123
_diffrn_measured_fraction_theta_full 0.997
_diffrn_measured_fraction_theta_max 0.997
_diffrn_measurement_device Area
_diffrn_measurement_device_type 'Bruker Kappa Apex2'
_diffrn_measurement_method '\f & \w scans'
_diffrn_radiation_monochromator graphite
_diffrn_radiation_type 'Mo K\a'
_diffrn_radiation_wavelength 0.71073
_diffrn_reflns_av_R_equivalents 0.062
_diffrn_reflns_limit_h_max 15
_diffrn_reflns_limit_h_min -15
_diffrn_reflns_limit_k_max 22
_diffrn_reflns_limit_k_min 0
_diffrn_reflns_limit_l_max 27
_diffrn_reflns_limit_l_min 0
_diffrn_reflns_number 49103
_diffrn_reflns_theta_full 31.714
_diffrn_reflns_theta_max 31.714
_diffrn_reflns_theta_min 1.747
_diffrn_standards_number 0
_exptl_absorpt_coefficient_mu 0.347
_exptl_absorpt_correction_T_max 0.99
_exptl_absorpt_correction_T_min 0.94
_exptl_absorpt_correction_type multi-scan
_exptl_absorpt_process_details 'SADABS (Siemens, 1996)'
_exptl_crystal_colour orange
_exptl_crystal_density_diffrn 1.27
_exptl_crystal_density_method 'not measured'
_exptl_crystal_description plate
_exptl_crystal_F_000 1660
_exptl_crystal_size_max 0.210
_exptl_crystal_size_mid 0.170
_exptl_crystal_size_min 0.030
_refine_diff_density_max 0.48
_refine_diff_density_min -0.35
_refine_ls_extinction_method None
_refine_ls_goodness_of_fit_ref 1.0236
_refine_ls_hydrogen_treatment constr
_refine_ls_matrix_type full
_refine_ls_number_parameters 276
_refine_ls_number_reflns 3503
_refine_ls_number_restraints 27
_refine_ls_R_factor_all 0.0902
_refine_ls_R_factor_gt 0.0494
_refine_ls_shift/su_max 0.0003856
_refine_ls_shift/su_mean 0.0000426
_refine_ls_structure_factor_coef F
_refine_ls_weighting_details
;
Method, part 1, Chebychev polynomial, (Watkin, 1994, Prince, 1982)
[weight] = 1.0/[A~0~*T~0~(x)+A~1~*T~1~(x) ... +A~n-1~]*T~n-1~(x)]
where A~i~ are the Chebychev coefficients listed below and x= Fcalc/Fmax
Method = Robust Weighting (Prince, 1982)
W = [weight] * [1-(deltaF/6*sigmaF)^2^]^2^
A~i~ are:
0.231 0.211 0.800E-01
;
_refine_ls_weighting_scheme calc
_refine_ls_wR_factor_all 0.1193
_refine_ls_wR_factor_gt 0.0524
_refine_ls_wR_factor_ref 0.0465
_reflns_limit_h_max 15
_reflns_limit_h_min -15
_reflns_limit_k_max 22
_reflns_limit_k_min 0
_reflns_limit_l_max 27
_reflns_limit_l_min 0
_reflns_number_gt 4382
_reflns_number_total 7090
_reflns_threshold_expression I>2.0\s(I)
_oxford_diffrn_Wilson_B_factor 0.00
_oxford_diffrn_Wilson_scale 0.00
_oxford_refine_ls_r_factor_ref 0.0413
_oxford_refine_ls_scale 0.08390(13)
_oxford_reflns_number_all 7074
_oxford_reflns_threshold_expression_ref I>3.0\s(I)
_oxford_structure_analysis_title 'bb164a_123k_0ma in P4/n'
_cod_data_source_file c2dt31159c.txt
_cod_data_source_block Cu_complex-squeeze
_cod_depositor_comments
;
The following automatic conversions were performed:

'_symmetry_cell_setting' value 'Tetragonal' changed to 'tetragonal'
according to /home/saulius/struct/CIF-dictionaries/cif_core.dic
dictionary named 'cif_core.dic' version 2.4.2 from
2011-04-26.

'_atom_sites_solution_primary' value 'Direct' changed to
'direct' according to
/home/saulius/struct/CIF-dictionaries/cif_core.dic dictionary named
'cif_core.dic' version 2.4.2 from 2011-04-26.

Automatic conversion script
Id: cif_fix_values 1891 2012-01-12 08:04:46Z andrius 
;
_cod_original_sg_symbol_H-M 'P 4/n'
_cod_original_formula_sum 'C100 H76 Cu1 F6 N8 P1'
_cod_database_code 7020276

loop_
_symmetry_equiv_pos_as_xyz
x,y,z
-x,-y,-z
-y+1/2,x,z
y+1/2,-x,-z
-x+1/2,-y+1/2,z
x+1/2,y+1/2,-z
y,-x+1/2,z
-y,x+1/2,-z

loop_
_atom_site_label
_atom_site_type_symbol
_atom_site_fract_x
_atom_site_fract_y
_atom_site_fract_z
_atom_site_U_iso_or_equiv
_atom_site_occupancy
_atom_site_adp_type
_atom_site_refinement_flags_posn
_atom_site_refinement_flags_adp
_atom_site_disorder_assembly
_atom_site_disorder_group
Cu1 Cu 0.7500 0.2500 0.0000 0.0245 1.0000 Uani S T . .
N1 N 0.83167(11) 0.28016(11) 0.08502(8) 0.0245 1.0000 Uani . . . .
N2 N 1.04143(12) 0.51115(14) -0.30362(10) 0.0362 1.0000 Uani . . . .
C1 C 0.91775(14) 0.30283(14) 0.07886(10) 0.0290 1.0000 Uani . . . .
C2 C 0.97332(15) 0.30253(15) 0.14010(11) 0.0340 1.0000 Uani . . . .
C3 C 0.93850(15) 0.28230(15) 0.20753(11) 0.0348 1.0000 Uani . . . .
C4 C 0.84973(15) 0.26263(14) 0.21439(10) 0.0301 1.0000 Uani . . . .
C5 C 0.79763(14) 0.26143(12) 0.15162(9) 0.0241 1.0000 Uani . . . .
C6 C 0.94367(14) 0.32949(15) 0.00508(11) 0.0334 1.0000 Uani . . . .
C7 C 1.01892(15) 0.36355(16) -0.01820(12) 0.0373 1.0000 Uani . . . .
C8 C 1.03093(14) 0.39528(16) -0.09320(12) 0.0362 1.0000 Uani . . . .
C9 C 1.09857(16) 0.45362(17) -0.11155(13) 0.0414 1.0000 Uani . . . .
C10 C 1.10445(15) 0.49068(16) -0.18071(12) 0.0384 1.0000 Uani . . . .
C11 C 1.04177(14) 0.47021(15) -0.23392(11) 0.0336 1.0000 Uani . . . .
C12 C 0.97598(14) 0.40912(16) -0.21740(11) 0.0345 1.0000 Uani . . . .
C13 C 0.97108(15) 0.37247(16) -0.14872(11) 0.0361 1.0000 Uani . . . .
C14 C 1.12023(15) 0.53681(17) -0.33911(12) 0.0379 1.0000 Uani . . . .
C15 C 1.19521(17) 0.4838(2) -0.33615(15) 0.0558 1.0000 Uani . . . .
C16 C 1.27181(18) 0.5103(3) -0.37208(17) 0.0734 1.0000 Uani . . . .
C17 C 1.27391(18) 0.5882(3) -0.41064(16) 0.0701 1.0000 Uani . . . .
C18 C 1.19888(19) 0.6398(2) -0.41465(14) 0.0543 1.0000 Uani . . . .
C19 C 1.12187(17) 0.61531(17) -0.37933(12) 0.0406 1.0000 Uani . . . .
C20 C 0.95878(14) 0.53145(14) -0.33724(12) 0.0326 1.0000 Uani . . . .
C21 C 0.89223(15) 0.57273(15) -0.29794(13) 0.0365 1.0000 Uani . . . .
C22 C 0.81267(16) 0.59361(16) -0.33161(15) 0.0428 1.0000 Uani . . . .
C23 C 0.79879(16) 0.57357(17) -0.40444(16) 0.0463 1.0000 Uani . . . .
C24 C 0.86512(17) 0.53274(18) -0.44354(14) 0.0459 1.0000 Uani . . . .
C25 C 0.94507(16) 0.51103(15) -0.41018(12) 0.0372 1.0000 Uani . . . .
H21 H 1.0343 0.3157 0.1351 0.0433 1.0000 Uiso R . . .
H31 H 0.9752 0.2812 0.2485 0.0430 1.0000 Uiso R . . .
H41 H 0.8253 0.2499 0.2596 0.0378 1.0000 Uiso R . . .
H61 H 0.8996 0.3214 -0.0310 0.0414 1.0000 Uiso R . . .
H71 H 1.0676 0.3676 0.0148 0.0464 1.0000 Uiso R . . .
H91 H 1.1418 0.4685 -0.0760 0.0492 1.0000 Uiso R . . .
H101 H 1.1516 0.5301 -0.1919 0.0459 1.0000 Uiso R . . .
H121 H 0.9350 0.3933 -0.2531 0.0431 1.0000 Uiso R . . .
H131 H 0.9259 0.3307 -0.1388 0.0442 1.0000 Uiso R . . .
H151 H 1.1934 0.4326 -0.3103 0.0652 1.0000 Uiso R . . .
H161 H 1.3221 0.4749 -0.3697 0.0882 1.0000 Uiso R . . .
H171 H 1.3260 0.6064 -0.4336 0.0844 1.0000 Uiso R . . .
H181 H 1.1996 0.6920 -0.4416 0.0671 1.0000 Uiso R . . .
H191 H 1.0712 0.6510 -0.3827 0.0523 1.0000 Uiso R . . .
H211 H 0.9007 0.5862 -0.2479 0.0452 1.0000 Uiso R . . .
H221 H 0.7673 0.6214 -0.3043 0.0544 1.0000 Uiso R . . .
H231 H 0.7455 0.5871 -0.4271 0.0560 1.0000 Uiso R . . .
H241 H 0.8561 0.5186 -0.4923 0.0540 1.0000 Uiso R . . .
H251 H 0.9898 0.4833 -0.4364 0.0474 1.0000 Uiso R . . .
P1 P 0.7500 0.7500 -0.12402(8) 0.0385 1.0000 Uani DS TU 1 -1
F1 F 0.7862(3) 0.6885(2) -0.1866(2) 0.1033 0.5000 Uani D U 1 -1
F2 F 0.8400(2) 0.80307(18) -0.1241(3) 0.0780 0.5000 Uani D U 1 -1
F3 F 0.7880(3) 0.6856(2) -0.0657(2) 0.0879 0.5000 Uani D U 1 -1

loop_
_atom_site_aniso_label
_atom_site_aniso_U_11
_atom_site_aniso_U_22
_atom_site_aniso_U_33
_atom_site_aniso_U_23
_atom_site_aniso_U_13
_atom_site_aniso_U_12
Cu1 0.03065(16) 0.03065(16) 0.01215(17) 0.0000 0.0000 0.0000
N1 0.0293(8) 0.0278(8) 0.0165(7) 0.0000(6) -0.0007(6) 0.0007(7)
N2 0.0262(9) 0.0522(12) 0.0303(9) 0.0150(8) -0.0017(7) -0.0054(8)
C1 0.0317(10) 0.0338(10) 0.0214(8) -0.0014(7) -0.0007(7) -0.0009(8)
C2 0.0311(11) 0.0431(12) 0.0279(10) -0.0021(9) -0.0058(8) 0.0000(9)
C3 0.0406(12) 0.0399(12) 0.0240(9) -0.0001(8) -0.0110(8) -0.0002(9)
C4 0.0429(12) 0.0320(10) 0.0154(8) 0.0002(7) -0.0044(8) -0.0020(9)
C5 0.0349(10) 0.0223(9) 0.0150(7) -0.0014(6) -0.0016(7) 0.0006(8)
C6 0.0322(10) 0.0475(12) 0.0206(9) 0.0004(9) -0.0017(8) -0.0045(8)
C7 0.0342(11) 0.0500(13) 0.0277(10) 0.0071(9) -0.0066(8) -0.0110(10)
C8 0.0317(11) 0.0495(13) 0.0275(9) 0.0084(9) -0.0046(8) -0.0107(9)
C9 0.0339(12) 0.0559(15) 0.0343(11) 0.0098(10) -0.0088(9) -0.0152(11)
C10 0.0304(11) 0.0502(14) 0.0346(11) 0.0121(10) -0.0051(9) -0.0130(10)
C11 0.0295(11) 0.0446(13) 0.0267(9) 0.0076(9) -0.0017(8) -0.0031(9)
C12 0.0300(11) 0.0470(13) 0.0263(10) 0.0044(9) -0.0059(8) -0.0091(9)
C13 0.0328(11) 0.0488(13) 0.0268(10) 0.0068(9) -0.0028(8) -0.0145(10)
C14 0.0308(11) 0.0554(14) 0.0276(10) 0.0100(10) -0.0036(8) -0.0109(10)
C15 0.0338(13) 0.087(2) 0.0469(14) 0.0286(15) 0.0004(11) -0.0001(13)
C16 0.0282(13) 0.139(3) 0.0530(16) 0.033(2) 0.0010(12) 0.0007(16)
C17 0.0343(14) 0.129(3) 0.0473(15) 0.0355(18) -0.0056(12) -0.0258(16)
C18 0.0545(16) 0.0730(19) 0.0353(12) 0.0165(12) -0.0084(11) -0.0324(14)
C19 0.0447(13) 0.0485(14) 0.0287(10) 0.0042(9) -0.0043(9) -0.0176(11)
C20 0.0292(11) 0.0360(11) 0.0327(10) 0.0087(9) -0.0041(8) -0.0060(9)
C21 0.0328(11) 0.0386(12) 0.0382(11) 0.0052(9) -0.0025(9) -0.0070(9)
C22 0.0321(12) 0.0371(12) 0.0590(15) 0.0094(11) -0.0018(11) -0.0043(9)
C23 0.0332(12) 0.0442(14) 0.0614(16) 0.0137(12) -0.0165(12) -0.0059(10)
C24 0.0474(14) 0.0498(14) 0.0405(13) 0.0043(11) -0.0164(11) -0.0083(12)
C25 0.0371(12) 0.0394(12) 0.0351(11) 0.0046(9) -0.0063(9) -0.0030(9)
P1 0.0304(4) 0.0304(4) 0.0546(7) 0.0000 0.0000 0.0000
F1 0.142(5) 0.076(3) 0.091(3) -0.027(3) 0.039(4) 0.004(3)
F2 0.0313(16) 0.0328(16) 0.170(5) -0.007(3) 0.015(3) -0.0029(13)
F3 0.090(3) 0.068(3) 0.106(3) 0.036(2) -0.040(3) 0.008(2)

loop_
_atom_type_symbol
_atom_type_scat_dispersion_real
_atom_type_scat_dispersion_imag
_atom_type_scat_Cromer_Mann_a1
_atom_type_scat_Cromer_Mann_b1
_atom_type_scat_Cromer_Mann_a2
_atom_type_scat_Cromer_Mann_b2
_atom_type_scat_Cromer_Mann_a3
_atom_type_scat_Cromer_Mann_b3
_atom_type_scat_Cromer_Mann_a4
_atom_type_scat_Cromer_Mann_b4
_atom_type_scat_Cromer_Mann_c
_atom_type_scat_source
C 0.0033 0.0016 2.3100 20.8439 1.0200 10.2075 1.5886 0.5687 0.8650 51.6512 0.2156 'International Tables Vol C 4.2.6.8 and 6.1.1.4'
H 0.0000 0.0000 0.4930 10.5109 0.3229 26.1257 0.1402 3.1424 0.0408 57.7998 0.0030 'International Tables Vol C 4.2.6.8 and 6.1.1.4'
N 0.0061 0.0033 12.2126 0.0057 3.1322 9.8933 2.0125 28.9975 1.1663 0.5826 -11.5290 'International Tables Vol C 4.2.6.8 and 6.1.1.4'
O 0.0106 0.0060 3.0485 13.2771 2.2868 5.7011 1.5463 0.3239 0.8670 32.9089 0.2508 'International Tables Vol C 4.2.6.8 and 6.1.1.4'
F 0.0171 0.0103 3.5392 10.2825 2.6412 4.2944 1.5170 0.2615 1.0243 26.1476 0.2776 'International Tables Vol C 4.2.6.8 and 6.1.1.4'
P 0.1023 0.0942 6.4345 1.9067 4.1791 27.1570 1.7800 0.5260 1.4908 68.1645 1.1149 'International Tables Vol C 4.2.6.8 and 6.1.1.4'
Cu 0.3201 1.2651 13.3380 3.5828 7.1676 0.2470 5.6158 11.3966 1.6735 64.8126 1.1910 'International Tables Vol C 4.2.6.8 and 6.1.1.4'

loop_
_geom_angle_atom_site_label_1
_geom_angle_site_symmetry_1
_geom_angle_atom_site_label_2
_geom_angle_atom_site_label_3
_geom_angle_site_symmetry_3
_geom_angle
_geom_angle_publ_flag
N1 4_565 Cu1 N1 5_655 125.64(5) yes
N1 4_565 Cu1 N1 8_645 80.48(9) yes
N1 5_655 Cu1 N1 8_645 125.64(5) yes
N1 4_565 Cu1 N1 . 125.64(5) yes
N1 5_655 Cu1 N1 . 80.48(9) yes
N1 8_645 Cu1 N1 . 125.64(5) yes
Cu1 . N1 C1 . 125.25(12) yes
Cu1 . N1 C5 . 114.21(13) yes
C1 . N1 C5 . 119.66(16) yes
C11 . N2 C14 . 122.07(18) yes
C11 . N2 C20 . 119.02(17) yes
C14 . N2 C20 . 118.82(17) yes
N1 . C1 C2 . 120.70(18) yes
N1 . C1 C6 . 113.90(17) yes
C2 . C1 C6 . 125.36(19) yes
C1 . C2 C3 . 119.2(2) yes
C1 . C2 H21 . 120.4 no
C3 . C2 H21 . 120.4 no
C2 . C3 C4 . 120.10(19) yes
C2 . C3 H31 . 119.7 no
C4 . C3 H31 . 120.2 no
C3 . C4 C5 . 118.55(18) yes
C3 . C4 H41 . 120.9 no
C5 . C4 H41 . 120.5 no
C5 5_655 C5 C4 . 123.58(12) yes
C5 5_655 C5 N1 . 114.76(11) yes
C4 . C5 N1 . 121.66(19) yes
C1 . C6 C7 . 129.5(2) yes
C1 . C6 H61 . 114.9 no
C7 . C6 H61 . 115.6 no
C6 . C7 C8 . 122.5(2) yes
C6 . C7 H71 . 119.1 no
C8 . C7 H71 . 118.4 no
C7 . C8 C9 . 121.65(19) yes
C7 . C8 C13 . 121.17(19) yes
C9 . C8 C13 . 117.06(19) yes
C8 . C9 C10 . 121.6(2) yes
C8 . C9 H91 . 119.4 no
C10 . C9 H91 . 119.0 no
C9 . C10 C11 . 120.3(2) yes
C9 . C10 H101 . 119.8 no
C11 . C10 H101 . 119.9 no
N2 . C11 C10 . 122.27(19) yes
N2 . C11 C12 . 118.88(19) yes
C10 . C11 C12 . 118.83(19) yes
C11 . C12 C13 . 120.32(19) yes
C11 . C12 H121 . 119.6 no
C13 . C12 H121 . 120.1 no
C8 . C13 C12 . 121.8(2) yes
C8 . C13 H131 . 119.3 no
C12 . C13 H131 . 118.9 no
N2 . C14 C15 . 120.8(2) yes
N2 . C14 C19 . 119.4(2) yes
C15 . C14 C19 . 119.8(2) yes
C14 . C15 C16 . 119.7(3) yes
C14 . C15 H151 . 119.2 no
C16 . C15 H151 . 121.1 no
C15 . C16 C17 . 120.6(3) yes
C15 . C16 H161 . 119.5 no
C17 . C16 H161 . 119.9 no
C16 . C17 C18 . 119.6(2) yes
C16 . C17 H171 . 120.2 no
C18 . C17 H171 . 120.3 no
C17 . C18 C19 . 121.1(3) yes
C17 . C18 H181 . 119.9 no
C19 . C18 H181 . 119.0 no
C14 . C19 C18 . 119.2(3) yes
C14 . C19 H191 . 120.6 no
C18 . C19 H191 . 120.2 no
N2 . C20 C21 . 120.6(2) yes
N2 . C20 C25 . 119.9(2) yes
C21 . C20 C25 . 119.5(2) yes
C20 . C21 C22 . 120.1(2) yes
C20 . C21 H211 . 120.0 no
C22 . C21 H211 . 119.9 no
C21 . C22 C23 . 120.6(2) yes
C21 . C22 H221 . 119.6 no
C23 . C22 H221 . 119.7 no
C22 . C23 C24 . 119.2(2) yes
C22 . C23 H231 . 120.9 no
C24 . C23 H231 . 119.9 no
C23 . C24 C25 . 120.6(2) yes
C23 . C24 H241 . 119.7 no
C25 . C24 H241 . 119.7 no
C24 . C25 C20 . 120.0(2) yes
C24 . C25 H251 . 120.7 no
C20 . C25 H251 . 119.3 no
F1 . P1 F2 . 90.001(10) yes
F1 . P1 F3 . 89.997(10) yes
F2 . P1 F3 . 90.002(10) yes

loop_
_geom_bond_atom_site_label_1
_geom_bond_atom_site_label_2
_geom_bond_site_symmetry_2
_geom_bond_distance
_geom_bond_publ_flag
Cu1 N1 4_565 2.0379(15) yes
Cu1 N1 5_655 2.0379(15) yes
Cu1 N1 8_645 2.0379(15) yes
Cu1 N1 . 2.0379(15) yes
N1 C1 . 1.351(3) yes
N1 C5 . 1.353(2) yes
N2 C11 . 1.418(3) yes
N2 C14 . 1.411(3) yes
N2 C20 . 1.426(3) yes
C1 C2 . 1.401(3) yes
C1 C6 . 1.462(3) yes
C2 C3 . 1.376(3) yes
C2 H21 . 0.948 no
C3 C4 . 1.380(3) yes
C3 H31 . 0.933 no
C4 C5 . 1.393(3) yes
C4 H41 . 0.926 no
C5 C5 5_655 1.481(4) yes
C6 C7 . 1.320(3) yes
C6 H61 . 0.946 no
C7 C8 . 1.465(3) yes
C7 H71 . 0.954 no
C8 C9 . 1.392(3) yes
C8 C13 . 1.404(3) yes
C9 C10 . 1.387(3) yes
C9 H91 . 0.949 no
C10 C11 . 1.393(3) yes
C10 H101 . 0.952 no
C11 C12 . 1.391(3) yes
C12 C13 . 1.375(3) yes
C12 H121 . 0.931 no
C13 H131 . 0.948 no
C14 C15 . 1.390(4) yes
C14 C19 . 1.397(3) yes
C15 C16 . 1.391(4) yes
C15 H151 . 0.909 no
C16 C17 . 1.373(5) yes
C16 H161 . 0.930 no
C17 C18 . 1.379(5) yes
C17 H171 . 0.934 no
C18 C19 . 1.382(3) yes
C18 H181 . 0.931 no
C19 H191 . 0.939 no
C20 C21 . 1.385(3) yes
C20 C25 . 1.385(3) yes
C21 C22 . 1.388(3) yes
C21 H211 . 0.947 no
C22 C23 . 1.383(4) yes
C22 H221 . 0.947 no
C23 C24 . 1.378(4) yes
C23 H231 . 0.929 no
C24 C25 . 1.394(3) yes
C24 H241 . 0.928 no
C25 H251 . 0.930 no
P1 F1 . 1.574(4) yes
P1 F2 . 1.580(3) yes
P1 F3 . 1.555(3) yes
